data_7044745
loop_
_publ_author_name
'Elias Jesu Packiam, D.'
'Vidyasagar, Kanamaluru'

_publ_section_title
;
 Syntheses and characterization of phosphonates and diphosphonates of
 molybdenum, A4[(MoO3)5(O3PR)2]&#x00B7;xH2O, A2[Mo2O5(O3PR)2] and
 A2[Mo2O5(O3P-R-PO3)] (A = K, Rb, Cs, Tl, NH4)
;
_journal_name_full 'Dalton Transactions'
_journal_paper_doi 10.1039/C7DT03012F
_journal_year 2017
_chemical_formula_moiety 'C6 H4 Mo2 O11 P2 Rb2'
_chemical_formula_sum 'C6 H4 Mo2 O11 P2 Rb2'
_chemical_formula_weight 676.85
_chemical_name_systematic
;
 ?
;
_space_group_IT_number 55
_space_group_name_Hall '-P 2 2ab'
_symmetry_cell_setting orthorhombic
_symmetry_space_group_name_Hall '-P 2 2ab'
_symmetry_space_group_name_H-M 'P b a m'
_atom_sites_solution_hydrogens geom
_atom_sites_solution_primary direct
_atom_sites_solution_secondary difmap
_audit_creation_method SHELXL-97
_audit_update_record
;
2017-08-14 deposited with the CCDC.
2017-11-06 downloaded from the CCDC.
;
_cell_angle_alpha 90.00
_cell_angle_beta 90.00
_cell_angle_gamma 90.00
_cell_formula_units_Z 4
_cell_length_a 9.7029(17)
_cell_length_b 9.9848(15)
_cell_length_c 15.2069(18)
_cell_measurement_reflns_used 914
_cell_measurement_temperature 296(2)
_cell_measurement_theta_max 24.87
_cell_measurement_theta_min 2.68
_cell_volume 1473.3(4)
_computing_cell_refinement APEXII,Bruker,2004
_computing_data_collection APEXII,Bruker,2004
_computing_data_reduction SAINT,Bruker,2004
_computing_molecular_graphics 'ORTEP-3 (Farrugia, 1997)'
_computing_publication_material 'SHELXL-97 (Sheldrick, 1997)'
_computing_structure_refinement 'SHELXL-2014/7 (Sheldrick, 2014)'
_computing_structure_solution 'SHELXL-2014/7 (Sheldrick, 2014)'
_diffrn_ambient_temperature 296(2)
_diffrn_measured_fraction_theta_full 0.999
_diffrn_measured_fraction_theta_max 0.999
_diffrn_measurement_device_type 'Bruker ApexII ccd area detector'
_diffrn_measurement_method 'phi and omega scans'
_diffrn_radiation_monochromator graphite
_diffrn_radiation_source 'fine-focus sealed tube'
_diffrn_radiation_type MoK\a
_diffrn_radiation_wavelength 0.71073
_diffrn_reflns_av_R_equivalents 0.0905
_diffrn_reflns_av_sigmaI/netI 0.0865
_diffrn_reflns_limit_h_max 10
_diffrn_reflns_limit_h_min -11
_diffrn_reflns_limit_k_max 11
_diffrn_reflns_limit_k_min -8
_diffrn_reflns_limit_l_max 17
_diffrn_reflns_limit_l_min -18
_diffrn_reflns_number 5662
_diffrn_reflns_theta_full 24.98
_diffrn_reflns_theta_max 24.98
_diffrn_reflns_theta_min 2.68
_exptl_absorpt_coefficient_mu 8.539
_exptl_absorpt_correction_T_max 0.4822
_exptl_absorpt_correction_T_min 0.3607
_exptl_absorpt_correction_type multi-scan
_exptl_absorpt_process_details SADABS(Bruker,2004)
_exptl_crystal_colour colourless
_exptl_crystal_density_diffrn 3.052
_exptl_crystal_density_method 'not measured'
_exptl_crystal_description square
_exptl_crystal_F_000 1263
_exptl_crystal_size_max 0.15
_exptl_crystal_size_mid 0.10
_exptl_crystal_size_min 0.10
_refine_diff_density_max 1.657
_refine_diff_density_min -2.119
_refine_diff_density_rms 0.329
_refine_ls_extinction_method none
_refine_ls_goodness_of_fit_ref 1.001
_refine_ls_hydrogen_treatment mixed
_refine_ls_matrix_type full
_refine_ls_number_parameters 146
_refine_ls_number_reflns 1352
_refine_ls_number_restraints 125
_refine_ls_restrained_S_all 0.955
_refine_ls_R_factor_all 0.0914
_refine_ls_R_factor_gt 0.0701
_refine_ls_shift/su_max 0.002
_refine_ls_shift/su_mean 0.000
_refine_ls_structure_factor_coef Fsqd
_refine_ls_weighting_details 'calc w=1/[\s^2^(Fo^2^)+(0.0895P)^2^+83.4779P] where P=(Fo^2^+2Fc^2^)/3'
_refine_ls_weighting_scheme calc
_refine_ls_wR_factor_gt 0.1799
_refine_ls_wR_factor_ref 0.1935
_reflns_number_gt 1051
_reflns_number_total 1352
_reflns_threshold_expression >2sigma(I)
_cod_data_source_file c7dt03012f2.cif
_cod_data_source_block Rb2[Mo2O5(O3PC6H4PO3)]
_cod_depositor_comments
;
The following automatic conversions were performed:

'_symmetry_cell_setting' value 'Orthorhombic' changed to
'orthorhombic' according to
/home/data/users/saulius/crontab/automatic-downloads/rss-feeds/RSC/lib/dictionaries/cif_core.dic
dictionary named 'cif_core.dic' version 2.4.2 from 2011-04-26.

Automatic conversion script
Id: cif_fix_values 4973 2017-02-22 13:04:09Z antanas 
;
_cod_original_sg_symbol_H-M Pbam
_cod_database_code 7044745

loop_
_symmetry_equiv_pos_as_xyz
'x, y, z'
'-x, -y, z'
'x+1/2, -y+1/2, -z'
'-x+1/2, y+1/2, -z'
'-x, -y, -z'
'x, y, -z'
'-x-1/2, y-1/2, z'
'x-1/2, -y-1/2, z'

loop_
_atom_site_label
_atom_site_type_symbol
_atom_site_fract_x
_atom_site_fract_y
_atom_site_fract_z
_atom_site_U_iso_or_equiv
_atom_site_adp_type
_atom_site_occupancy
_atom_site_symmetry_multiplicity
_atom_site_calc_flag
_atom_site_refinement_flags
_atom_site_disorder_group
Rb1 Rb 0.1626(3) 0.1787(2) 0.5000 0.0281(6) Uani 1 2 d S .
Rb2 Rb 0.5000 0.0000 0.27936(19) 0.0373(7) Uani 1 2 d S .
Mo Mo 0.35599(12) 0.37836(11) 0.33057(7) 0.0070(4) Uani 1 1 d . .
P1 P 0.1451(4) 0.1661(3) 0.2091(2) 0.0058(7) Uani 1 1 d . .
O1 O 0.4098(10) 0.2397(10) 0.3875(6) 0.017(2) Uani 1 1 d . .
O2 O 0.5000 0.5000 0.3652(8) 0.011(3) Uani 1 2 d S .
O3 O 0.2307(11) 0.4362(11) 0.3992(6) 0.016(2) Uani 1 1 d . .
O4 O 0.2174(11) 0.2870(9) 0.2510(6) 0.013(2) Uani 1 1 d . .
O5 O 0.2065(10) 0.0360(9) 0.2390(6) 0.011(2) Uani 1 1 d . .
O6 O 0.4924(9) 0.3227(9) 0.2251(6) 0.009(2) Uani 1 1 d . .
C1 C 0.1625(14) 0.1777(14) 0.0923(8) 0.014(3) Uani 1 1 d DU .
C2A C 0.177(3) 0.294(2) 0.0448(17) 0.013(5) Uani 0.50 1 d PDU 1
H2 H 0.1868 0.3751 0.0746 0.016 Uiso 0.50 1 calc PR 1
C3A C 0.182(3) 0.058(3) 0.0444(18) 0.015(5) Uani 0.50 1 d PU 1
H3 H 0.1955 -0.0223 0.0745 0.018 Uiso 0.50 1 calc PR 1
C2B C 0.287(4) 0.174(5) 0.049(4) 0.013(6) Uani 0.30 1 d PDU 2
H2A H 0.3696 0.1722 0.0800 0.015 Uiso 0.30 1 calc PR 2
C3B C 0.044(4) 0.207(6) 0.045(3) 0.021(7) Uani 0.30 1 d PDU 2
H3A H -0.0372 0.2262 0.0755 0.026 Uiso 0.30 1 calc PR 2
C2C C 0.277(6) 0.206(8) 0.041(6) 0.013(7) Uani 0.20 1 d PDU 3
H2B H 0.3587 0.2256 0.0697 0.015 Uiso 0.20 1 calc PR 3
C3C C 0.040(5) 0.149(7) 0.048(5) 0.015(7) Uani 0.20 1 d PDU 3
H3B H -0.0400 0.1297 0.0791 0.018 Uiso 0.20 1 calc PR 3

loop_
_atom_site_aniso_label
_atom_site_aniso_U_11
_atom_site_aniso_U_22
_atom_site_aniso_U_33
_atom_site_aniso_U_23
_atom_site_aniso_U_13
_atom_site_aniso_U_12
Rb1 0.0320(14) 0.0299(13) 0.0224(12) 0.000 0.000 -0.0082(11)
Rb2 0.0240(14) 0.0326(14) 0.0554(17) 0.000 0.000 -0.0013(12)
Mo 0.0084(7) 0.0074(6) 0.0051(6) 0.0010(4) 0.0004(5) -0.0037(5)
P1 0.0069(18) 0.0065(16) 0.0041(16) 0.0024(12) 0.0006(14) -0.0026(15)
O1 0.015(6) 0.014(5) 0.023(5) 0.009(5) 0.003(5) -0.002(5)
O2 0.015(8) 0.006(7) 0.011(6) 0.000 0.000 -0.007(6)
O3 0.014(5) 0.026(6) 0.007(4) -0.004(4) 0.002(4) 0.006(5)
O4 0.015(5) 0.007(5) 0.017(5) 0.001(4) -0.001(4) -0.001(4)
O5 0.010(5) 0.007(5) 0.016(5) 0.002(4) 0.005(4) 0.002(4)
O6 0.003(5) 0.015(5) 0.010(4) 0.001(4) 0.002(4) -0.001(4)
C1 0.016(6) 0.018(6) 0.008(5) 0.001(5) -0.002(5) 0.000(5)
C2A 0.017(9) 0.011(8) 0.012(8) 0.001(8) 0.003(8) 0.009(8)
C3A 0.022(9) 0.011(9) 0.013(8) -0.002(8) 0.003(8) 0.007(8)
C2B 0.016(10) 0.013(10) 0.010(9) 0.002(9) -0.003(9) 0.001(9)
C3B 0.019(11) 0.023(11) 0.022(10) 0.004(10) 0.002(10) 0.009(10)
C2C 0.014(11) 0.012(12) 0.012(11) -0.001(10) -0.004(10) 0.001(10)
C3C 0.017(11) 0.013(11) 0.016(11) 0.003(10) 0.002(10) 0.004(11)

loop_
_atom_type_symbol
_atom_type_description
_atom_type_scat_dispersion_real
_atom_type_scat_dispersion_imag
_atom_type_scat_source
C C 0.0030 0.0020 'International Tables Vol C Tables 4.2.6.8 and 6.1.1.4'
H H 0.0000 0.0000 'International Tables Vol C Tables 4.2.6.8 and 6.1.1.4'
O O 0.0110 0.0060 'International Tables Vol C Tables 4.2.6.8 and 6.1.1.4'
P P 0.1020 0.0940 'International Tables Vol C Tables 4.2.6.8 and 6.1.1.4'
Rb Rb -0.9390 2.9680 'International Tables Vol C Tables 4.2.6.8 and 6.1.1.4'
Mo Mo -1.6830 0.6860 'International Tables Vol C Tables 4.2.6.8 and 6.1.1.4'

loop_
_geom_angle_atom_site_label_1
_geom_angle_atom_site_label_2
_geom_angle_atom_site_label_3
_geom_angle
_geom_angle_site_symmetry_1
_geom_angle_site_symmetry_3
O1 Rb1 O1 69.3(4) 6_556 .
O1 Rb1 O3 100.2(3) 6_556 7_655
O1 Rb1 O3 66.7(3) . 7_655
O1 Rb1 O3 66.7(3) 6_556 4_546
O1 Rb1 O3 100.2(3) . 4_546
O3 Rb1 O3 60.4(4) 7_655 4_546
O1 Rb1 O3 51.2(3) 6_556 6_556
O1 Rb1 O3 86.7(3) . 6_556
O3 Rb1 O3 147.67(11) 7_655 6_556
O3 Rb1 O3 110.0(2) 4_546 6_556
O1 Rb1 O3 86.7(3) 6_556 .
O1 Rb1 O3 51.2(3) . .
O3 Rb1 O3 110.0(2) 7_655 .
O3 Rb1 O3 147.67(11) 4_546 .
O3 Rb1 O3 60.0(4) 6_556 .
O1 Rb1 O1 153.07(10) 6_556 8_565
O1 Rb1 O1 105.3(3) . 8_565
O3 Rb1 O1 101.5(3) 7_655 8_565
O3 Rb1 O1 139.1(3) 4_546 8_565
O3 Rb1 O1 103.1(3) 6_556 8_565
O3 Rb1 O1 71.0(3) . 8_565
O1 Rb1 O1 105.3(3) 6_556 3_456
O1 Rb1 O1 153.07(10) . 3_456
O3 Rb1 O1 139.1(3) 7_655 3_456
O3 Rb1 O1 101.5(3) 4_546 3_456
O3 Rb1 O1 71.0(3) 6_556 3_456
O3 Rb1 O1 103.1(3) . 3_456
O1 Rb1 O1 67.0(4) 8_565 3_456
O1 Rb1 O2 152.4(2) 6_556 7_655
O1 Rb1 O2 98.3(3) . 7_655
O3 Rb1 O2 52.48(19) 7_655 7_655
O3 Rb1 O2 92.7(2) 4_546 7_655
O3 Rb1 O2 155.6(2) 6_556 7_655
O3 Rb1 O2 105.0(2) . 7_655
O1 Rb1 O2 52.54(19) 8_565 7_655
O1 Rb1 O2 96.4(2) 3_456 7_655
O1 Rb1 O2 98.3(3) 6_556 3_456
O1 Rb1 O2 152.4(2) . 3_456
O3 Rb1 O2 92.7(2) 7_655 3_456
O3 Rb1 O2 52.48(19) 4_546 3_456
O3 Rb1 O2 105.0(2) 6_556 3_456
O3 Rb1 O2 155.6(2) . 3_456
O1 Rb1 O2 96.4(2) 8_565 3_456
O1 Rb1 O2 52.54(19) 3_456 3_456
O2 Rb1 O2 81.4(4) 7_655 3_456
O1 Rb1 Mo 26.49(19) 6_556 6_556
O1 Rb1 Mo 83.4(2) . 6_556
O3 Rb1 Mo 126.6(2) 7_655 6_556
O3 Rb1 Mo 84.66(19) 4_546 6_556
O3 Rb1 Mo 26.48(18) 6_556 6_556
O3 Rb1 Mo 77.91(19) . 6_556
O1 Rb1 Mo 129.33(19) 8_565 6_556
O1 Rb1 Mo 82.96(19) 3_456 6_556
O2 Rb1 Mo 177.13(17) 7_655 6_556
O2 Rb1 Mo 96.00(17) 3_456 6_556
O1 Rb1 Mo 83.4(2) 6_556 .
O1 Rb1 Mo 26.49(19) . .
O3 Rb1 Mo 84.66(19) 7_655 .
O3 Rb1 Mo 126.6(2) 4_546 .
O3 Rb1 Mo 77.91(19) 6_556 .
O3 Rb1 Mo 26.48(18) . .
O1 Rb1 Mo 82.96(19) 8_565 .
O1 Rb1 Mo 129.33(19) 3_456 .
O2 Rb1 Mo 96.00(17) 7_655 .
O2 Rb1 Mo 177.13(17) 3_456 .
Mo Rb1 Mo 86.53(6) 6_556 .
O5 Rb2 O5 155.8(4) . 2_655
O5 Rb2 O3 146.9(3) . 8_665
O5 Rb2 O3 54.6(3) 2_655 8_665
O5 Rb2 O3 54.6(3) . 7_655
O5 Rb2 O3 146.9(3) 2_655 7_655
O3 Rb2 O3 103.9(4) 8_665 7_655
O5 Rb2 O4 51.7(3) . 7_655
O5 Rb2 O4 124.1(3) 2_655 7_655
O3 Rb2 O4 140.1(3) 8_665 7_655
O3 Rb2 O4 53.7(3) 7_655 7_655
O5 Rb2 O4 124.1(3) . 8_665
O5 Rb2 O4 51.7(3) 2_655 8_665
O3 Rb2 O4 53.7(3) 8_665 8_665
O3 Rb2 O4 140.1(3) 7_655 8_665
O4 Rb2 O4 163.6(4) 7_655 8_665
O5 Rb2 O1 74.7(3) . .
O5 Rb2 O1 119.4(3) 2_655 .
O3 Rb2 O1 73.4(3) 8_665 .
O3 Rb2 O1 67.5(3) 7_655 .
O4 Rb2 O1 115.5(3) 7_655 .
O4 Rb2 O1 74.0(3) 8_665 .
O5 Rb2 O1 119.4(3) . 2_655
O5 Rb2 O1 74.7(3) 2_655 2_655
O3 Rb2 O1 67.5(3) 8_665 2_655
O3 Rb2 O1 73.4(3) 7_655 2_655
O4 Rb2 O1 74.0(3) 7_655 2_655
O4 Rb2 O1 115.5(3) 8_665 2_655
O1 Rb2 O1 114.3(4) . 2_655
O5 Rb2 O6 78.9(2) . .
O5 Rb2 O6 95.1(2) 2_655 .
O3 Rb2 O6 87.8(3) 8_665 .
O3 Rb2 O6 110.2(3) 7_655 .
O4 Rb2 O6 129.0(2) 7_655 .
O4 Rb2 O6 45.5(2) 8_665 .
O1 Rb2 O6 50.5(2) . .
O1 Rb2 O6 154.8(3) 2_655 .
O5 Rb2 O6 95.1(2) . 2_655
O5 Rb2 O6 78.9(2) 2_655 2_655
O3 Rb2 O6 110.2(3) 8_665 2_655
O3 Rb2 O6 87.8(3) 7_655 2_655
O4 Rb2 O6 45.5(2) 7_655 2_655
O4 Rb2 O6 129.0(2) 8_665 2_655
O1 Rb2 O6 154.8(2) . 2_655
O1 Rb2 O6 50.5(2) 2_655 2_655
O6 Rb2 O6 151.3(3) . 2_655
O5 Rb2 Mo 154.02(18) . 8_665
O5 Rb2 Mo 35.72(18) 2_655 8_665
O3 Rb2 Mo 26.23(18) 8_665 8_665
O3 Rb2 Mo 129.8(2) 7_655 8_665
O4 Rb2 Mo 154.27(18) 7_655 8_665
O4 Rb2 Mo 32.69(18) 8_665 8_665
O1 Rb2 Mo 84.1(2) . 8_665
O1 Rb2 Mo 82.93(19) 2_655 8_665
O6 Rb2 Mo 75.98(16) . 8_665
O6 Rb2 Mo 110.21(16) 2_655 8_665
O5 Rb2 Mo 35.72(18) . 7_655
O5 Rb2 Mo 154.02(18) 2_655 7_655
O3 Rb2 Mo 129.8(2) 8_665 7_655
O3 Rb2 Mo 26.23(18) 7_655 7_655
O4 Rb2 Mo 32.69(18) 7_655 7_655
O4 Rb2 Mo 154.27(18) 8_665 7_655
O1 Rb2 Mo 82.93(19) . 7_655
O1 Rb2 Mo 84.1(2) 2_655 7_655
O6 Rb2 Mo 110.21(16) . 7_655
O6 Rb2 Mo 75.98(16) 2_655 7_655
Mo Rb2 Mo 155.99(9) 8_665 7_655
O3 Mo O1 100.5(5) . .
O3 Mo O2 97.8(4) . .
O1 Mo O2 98.7(4) . .
O3 Mo O4 92.6(4) . .
O1 Mo O4 98.1(4) . .
O2 Mo O4 158.3(4) . .
O3 Mo O6 169.4(4) . .
O1 Mo O6 88.9(4) . .
O2 Mo O6 85.4(4) . .
O4 Mo O6 81.2(4) . .
O3 Mo O5 87.0(4) . 7_665
O1 Mo O5 170.8(4) . 7_665
O2 Mo O5 85.5(3) . 7_665
O4 Mo O5 76.1(3) . 7_665
O6 Mo O5 83.2(3) . 7_665
O3 Mo Rb2 50.1(3) . 7_665
O1 Mo Rb2 130.4(3) . 7_665
O2 Mo Rb2 121.47(6) . 7_665
O4 Mo Rb2 53.8(3) . 7_665
O6 Mo Rb2 119.8(2) . 7_665
O5 Mo Rb2 51.6(3) 7_665 7_665
O3 Mo Rb1 53.4(4) . .
O1 Mo Rb1 51.5(3) . .
O2 Mo Rb1 120.6(4) . .
O4 Mo Rb1 80.8(3) . .
O6 Mo Rb1 132.9(3) . .
O5 Mo Rb1 132.8(3) 7_665 .
Rb2 Mo Rb1 81.61(5) 7_665 .
O3 Mo Rb1 46.5(4) . 7_665
O1 Mo Rb1 107.3(3) . 7_665
O2 Mo Rb1 51.5(2) . 7_665
O4 Mo Rb1 134.4(3) . 7_665
O6 Mo Rb1 135.1(3) . 7_665
O5 Mo Rb1 81.8(2) 7_665 7_665
Rb2 Mo Rb1 81.23(5) 7_665 7_665
Rb1 Mo Rb1 86.15(3) . 7_665
O3 Mo Rb1 100.7(3) . 3_556
O1 Mo Rb1 47.9(3) . 3_556
O2 Mo Rb1 51.0(2) . 3_556
O4 Mo Rb1 145.0(3) . 3_556
O6 Mo Rb1 89.2(2) . 3_556
O5 Mo Rb1 136.3(2) 7_665 3_556
Rb2 Mo Rb1 150.65(6) 7_665 3_556
Rb1 Mo Rb1 81.57(3) . 3_556
Rb1 Mo Rb1 73.80(6) 7_665 3_556
O3 Mo Rb2 132.2(4) . .
O1 Mo Rb2 41.3(3) . .
O2 Mo Rb2 112.69(6) . .
O4 Mo Rb2 72.4(3) . .
O6 Mo Rb2 53.9(2) . .
O5 Mo Rb2 129.5(2) 7_665 .
Rb2 Mo Rb2 125.00(4) 7_665 .
Rb1 Mo Rb2 79.15(5) . .
Rb1 Mo Rb2 146.81(5) 7_665 .
Rb1 Mo Rb2 74.71(5) 3_556 .
O5 P1 O6 114.0(6) . 8_565
O5 P1 O4 112.0(6) . .
O6 P1 O4 108.9(6) 8_565 .
O5 P1 C1 108.7(6) . .
O6 P1 C1 104.4(6) 8_565 .
O4 P1 C1 108.6(6) . .
O5 P1 Rb2 145.8(4) . 7_665
O6 P1 Rb2 61.4(4) 8_565 7_665
O4 P1 Rb2 50.1(4) . 7_665
C1 P1 Rb2 105.0(5) . 7_665
O5 P1 Rb2 38.0(4) . .
O6 P1 Rb2 147.3(4) 8_565 .
O4 P1 Rb2 79.7(4) . .
C1 P1 Rb2 102.3(5) . .
Rb2 P1 Rb2 128.07(10) 7_665 .
Mo O1 Rb1 102.0(4) . .
Mo O1 Rb2 116.8(5) . .
Rb1 O1 Rb2 112.3(3) . .
Mo O1 Rb1 107.9(4) . 3_556
Rb1 O1 Rb1 111.7(3) . 3_556
Rb2 O1 Rb1 106.1(3) . 3_556
Mo O2 Mo 148.3(7) . 2_665
Mo O2 Rb1 99.9(2) . 7_665
Mo O2 Rb1 100.6(2) 2_665 7_665
Mo O2 Rb1 100.6(2) . 3_556
Mo O2 Rb1 99.9(2) 2_665 3_556
Rb1 O2 Rb1 98.6(4) 7_665 3_556
Mo O3 Rb2 103.7(4) . 7_665
Mo O3 Rb1 109.6(5) . 7_665
Rb2 O3 Rb1 113.3(3) 7_665 7_665
Mo O3 Rb1 100.1(4) . .
Rb2 O3 Rb1 109.0(3) 7_665 .
Rb1 O3 Rb1 119.2(3) 7_665 .
P1 O4 Mo 154.9(6) . .
P1 O4 Rb2 107.1(5) . 7_665
Mo O4 Rb2 93.5(3) . 7_665
P1 O5 Mo 134.9(6) . 7_655
P1 O5 Rb2 123.7(5) . .
Mo O5 Rb2 92.7(3) 7_655 .
P1 O6 Mo 135.0(6) 8_665 .
P1 O6 Rb2 95.2(4) 8_665 .
Mo O6 Rb2 94.5(3) . .
C2A C1 C2B 71(2) . .
C2A C1 C2C 57(3) . .
C2B C1 C2C 14(4) . .
C2A C1 C3B 69(3) . .
C2B C1 C3B 119(4) . .
C2C C1 C3B 110(5) . .
C2A C1 C3C 90(4) . .
C2B C1 C3C 121(4) . .
C2C C1 C3C 117(6) . .
C3B C1 C3C 24(3) . .
C2A C1 C3A 115.6(19) . .
C2B C1 C3A 67(3) . .
C2C C1 C3A 77(4) . .
C3B C1 C3A 91(3) . .
C3C C1 C3A 72(3) . .
C2A C1 P1 125.8(15) . .
C2B C1 P1 124(3) . .
C2C C1 P1 130(4) . .
C3B C1 P1 117(3) . .
C3C C1 P1 113(3) . .
C3A C1 P1 118.0(14) . .
C2A C2A C1 121.6(13) 6 .
C2A C2A H2 119.2 6 .
C1 C2A H2 119.2 . .
C3A C3A C1 121.0(13) 6 .
C3A C3A H3 119.5 6 .
C1 C3A H3 119.5 . .
C1 C2B C2B 119(3) . 6
C1 C2B H2A 120.7 . .
C2B C2B H2A 120.7 6 .
C3B C3B C1 121(2) 6 .
C3B C3B H3A 119.5 6 .
C1 C3B H3A 119.5 . .
C2C C2C C1 124(4) 6 .
C2C C2C H2B 117.8 6 .
C1 C2C H2B 117.8 . .
C1 C3C C3C 119(3) . 6
C1 C3C H3B 120.6 . .
C3C C3C H3B 120.6 6 .

loop_
_geom_bond_atom_site_label_1
_geom_bond_atom_site_label_2
_geom_bond_distance
_geom_bond_site_symmetry_2
Rb1 O1 3.008(10) 6_556
Rb1 O1 3.008(10) .
Rb1 O3 3.047(10) 7_655
Rb1 O3 3.047(10) 4_546
Rb1 O3 3.066(11) 6_556
Rb1 O3 3.066(11) .
Rb1 O1 3.100(10) 8_565
Rb1 O1 3.100(10) 3_456
Rb1 O2 3.143(8) 7_655
Rb1 O2 3.143(8) 3_456
Rb1 Mo 3.759(2) 6_556
Rb1 Mo 3.759(2) .
Rb2 O5 2.935(10) .
Rb2 O5 2.935(10) 2_655
Rb2 O3 2.956(10) 8_665
Rb2 O3 2.956(10) 7_655
Rb2 O4 3.026(10) 7_655
Rb2 O4 3.026(10) 8_665
Rb2 O1 3.033(10) .
Rb2 O1 3.033(10) 2_655
Rb2 O6 3.326(9) .
Rb2 O6 3.326(9) 2_655
Rb2 Mo 3.7433(14) 8_665
Rb2 Mo 3.7433(14) 7_655
Mo O3 1.702(10) .
Mo O1 1.714(10) .
Mo O2 1.925(4) .
Mo O4 2.025(10) .
Mo O6 2.152(9) .
Mo O5 2.188(9) 7_665
Mo Rb2 3.7433(14) 7_665
Mo Rb1 3.958(2) 7_665
Mo Rb1 3.977(2) 3_556
P1 O5 1.499(9) .
P1 O6 1.506(10) 8_565
P1 O4 1.535(10) .
P1 C1 1.788(13) .
P1 Rb2 3.774(4) 7_665
O1 Rb1 3.100(10) 3_556
O2 Mo 1.925(4) 2_665
O2 Rb1 3.143(8) 7_665
O2 Rb1 3.143(8) 3_556
O3 Rb2 2.956(10) 7_665
O3 Rb1 3.047(10) 7_665
O4 Rb2 3.026(10) 7_665
O5 Mo 2.188(9) 7_655
O6 P1 1.506(10) 8_665
C1 C2A 1.378(17) .
C1 C2B 1.379(19) .
C1 C2C 1.38(2) .
C1 C3B 1.386(19) .
C1 C3C 1.40(2) .
C1 C3A 1.41(3) .
C2A C2A 1.36(5) 6
C2A H2 0.9300 .
C3A C3A 1.35(5) 6
C3A H3 0.9300 .
C2B C2B 1.48(12) 6
C2B H2A 0.9300 .
C3B C3B 1.38(10) 6
C3B H3A 0.9300 .
C2C C2C 1.25(18) 6
C2C H2B 0.9300 .
C3C C3C 1.46(14) 6
C3C H3B 0.9300 .

loop_
_geom_torsion_atom_site_label_1
_geom_torsion_atom_site_label_2
_geom_torsion_atom_site_label_3
_geom_torsion_atom_site_label_4
_geom_torsion
_geom_torsion_site_symmetry_1
_geom_torsion_site_symmetry_4
O1 Rb1 Mo O3 -96.0(5) 6_556 .
O1 Rb1 Mo O3 -151.7(6) . .
O3 Rb1 Mo O3 163.1(4) 7_655 .
O3 Rb1 Mo O3 -150.3(4) 4_546 .
O3 Rb1 Mo O3 -44.3(4) 6_556 .
O1 Rb1 Mo O3 60.8(5) 8_565 .
O1 Rb1 Mo O3 8.4(5) 3_456 .
O2 Rb1 Mo O3 111.8(4) 7_655 .
O2 Rb1 Mo O3 138(2) 3_456 .
Mo Rb1 Mo O3 -69.6(4) 6_556 .
O1 Rb1 Mo O1 55.7(5) 6_556 .
O3 Rb1 Mo O1 -45.2(5) 7_655 .
O3 Rb1 Mo O1 1.4(5) 4_546 .
O3 Rb1 Mo O1 107.4(5) 6_556 .
O3 Rb1 Mo O1 151.7(6) . .
O1 Rb1 Mo O1 -147.6(5) 8_565 .
O1 Rb1 Mo O1 160.1(4) 3_456 .
O2 Rb1 Mo O1 -96.6(4) 7_655 .
O2 Rb1 Mo O1 -70(2) 3_456 .
Mo Rb1 Mo O1 82.1(4) 6_556 .
O1 Rb1 Mo O2 -20.0(2) 6_556 .
O1 Rb1 Mo O2 -75.7(4) . .
O3 Rb1 Mo O2 -120.9(2) 7_655 .
O3 Rb1 Mo O2 -74.3(3) 4_546 .
O3 Rb1 Mo O2 31.7(2) 6_556 .
O3 Rb1 Mo O2 76.0(4) . .
O1 Rb1 Mo O2 136.76(19) 8_565 .
O1 Rb1 Mo O2 84.4(3) 3_456 .
O2 Rb1 Mo O2 -172.23(7) 7_655 .
O2 Rb1 Mo O2 -146(2) 3_456 .
Mo Rb1 Mo O2 6.42(10) 6_556 .
O1 Rb1 Mo O4 163.8(3) 6_556 .
O1 Rb1 Mo O4 108.1(5) . .
O3 Rb1 Mo O4 62.9(3) 7_655 .
O3 Rb1 Mo O4 109.5(4) 4_546 .
O3 Rb1 Mo O4 -144.5(3) 6_556 .
O3 Rb1 Mo O4 -100.2(5) . .
O1 Rb1 Mo O4 -39.5(3) 8_565 .
O1 Rb1 Mo O4 -91.8(4) 3_456 .
O2 Rb1 Mo O4 11.5(3) 7_655 .
O2 Rb1 Mo O4 38(2) 3_456 .
Mo Rb1 Mo O4 -169.8(3) 6_556 .
O1 Rb1 Mo O6 95.1(4) 6_556 .
O1 Rb1 Mo O6 39.4(6) . .
O3 Rb1 Mo O6 -5.8(4) 7_655 .
O3 Rb1 Mo O6 40.8(4) 4_546 .
O3 Rb1 Mo O6 146.8(4) 6_556 .
O3 Rb1 Mo O6 -169.0(5) . .
O1 Rb1 Mo O6 -108.2(4) 8_565 .
O1 Rb1 Mo O6 -160.6(4) 3_456 .
O2 Rb1 Mo O6 -57.2(3) 7_655 .
O2 Rb1 Mo O6 -31(2) 3_456 .
Mo Rb1 Mo O6 121.5(3) 6_556 .
O1 Rb1 Mo O5 -135.1(4) 6_556 7_665
O1 Rb1 Mo O5 169.3(6) . 7_665
O3 Rb1 Mo O5 124.0(4) 7_655 7_665
O3 Rb1 Mo O5 170.6(4) 4_546 7_665
O3 Rb1 Mo O5 -83.4(4) 6_556 7_665
O3 Rb1 Mo O5 -39.1(5) . 7_665
O1 Rb1 Mo O5 21.7(4) 8_565 7_665
O1 Rb1 Mo O5 -30.7(4) 3_456 7_665
O2 Rb1 Mo O5 72.7(3) 7_655 7_665
O2 Rb1 Mo O5 99(2) 3_456 7_665
Mo Rb1 Mo O5 -108.7(3) 6_556 7_665
O1 Rb1 Mo Rb2 -141.7(2) 6_556 7_665
O1 Rb1 Mo Rb2 162.6(4) . 7_665
O3 Rb1 Mo Rb2 117.37(19) 7_655 7_665
O3 Rb1 Mo Rb2 164.0(2) 4_546 7_665
O3 Rb1 Mo Rb2 -90.0(2) 6_556 7_665
O3 Rb1 Mo Rb2 -45.7(4) . 7_665
O1 Rb1 Mo Rb2 15.03(18) 8_565 7_665
O1 Rb1 Mo Rb2 -37.3(3) 3_456 7_665
O2 Rb1 Mo Rb2 66.04(6) 7_655 7_665
O2 Rb1 Mo Rb2 93(2) 3_456 7_665
Mo Rb1 Mo Rb2 -115.31(5) 6_556 7_665
O1 Rb1 Mo Rb1 -60.03(19) 6_556 7_665
O1 Rb1 Mo Rb1 -115.7(4) . 7_665
O3 Rb1 Mo Rb1 -160.9(2) 7_655 7_665
O3 Rb1 Mo Rb1 -114.3(2) 4_546 7_665
O3 Rb1 Mo Rb1 -8.33(19) 6_556 7_665
O3 Rb1 Mo Rb1 35.9(4) . 7_665
O1 Rb1 Mo Rb1 96.71(19) 8_565 7_665
O1 Rb1 Mo Rb1 44.3(2) 3_456 7_665
O2 Rb1 Mo Rb1 147.72(8) 7_655 7_665
O2 Rb1 Mo Rb1 174(2) 3_456 7_665
Mo Rb1 Mo Rb1 -33.63(5) 6_556 7_665
O1 Rb1 Mo Rb1 14.14(19) 6_556 3_556
O1 Rb1 Mo Rb1 -41.5(4) . 3_556
O3 Rb1 Mo Rb1 -86.78(19) 7_655 3_556
O3 Rb1 Mo Rb1 -40.2(2) 4_546 3_556
O3 Rb1 Mo Rb1 65.8(2) 6_556 3_556
O3 Rb1 Mo Rb1 110.1(4) . 3_556
O1 Rb1 Mo Rb1 170.88(19) 8_565 3_556
O1 Rb1 Mo Rb1 118.5(3) 3_456 3_556
O2 Rb1 Mo Rb1 -138.11(8) 7_655 3_556
O2 Rb1 Mo Rb1 -112(2) 3_456 3_556
Mo Rb1 Mo Rb1 40.54(5) 6_556 3_556
O1 Rb1 Mo Rb2 90.07(19) 6_556 .
O1 Rb1 Mo Rb2 34.4(4) . .
O3 Rb1 Mo Rb2 -10.84(19) 7_655 .
O3 Rb1 Mo Rb2 35.8(2) 4_546 .
O3 Rb1 Mo Rb2 141.8(2) 6_556 .
O3 Rb1 Mo Rb2 -174.0(4) . .
O1 Rb1 Mo Rb2 -113.19(18) 8_565 .
O1 Rb1 Mo Rb2 -165.6(3) 3_456 .
O2 Rb1 Mo Rb2 -62.17(6) 7_655 .
O2 Rb1 Mo Rb2 -36(2) 3_456 .
Mo Rb1 Mo Rb2 116.48(5) 6_556 .
O5 Rb2 Mo O3 60.4(5) . .
O5 Rb2 Mo O3 -146.0(5) 2_655 .
O3 Rb2 Mo O3 -100.0(5) 8_665 .
O3 Rb2 Mo O3 4.8(5) 7_655 .
O4 Rb2 Mo O3 45.7(5) 7_655 .
O4 Rb2 Mo O3 -151.9(5) 8_665 .
O1 Rb2 Mo O3 -48.6(7) . .
O1 Rb2 Mo O3 -47.9(5) 2_655 .
O6 Rb2 Mo O3 168.9(5) . .
O6 Rb2 Mo O3 54.3(7) 2_655 .
Mo Rb2 Mo O3 -126.2(4) 8_665 .
Mo Rb2 Mo O3 30.2(5) 7_655 .
O5 Rb2 Mo O1 109.0(5) . .
O5 Rb2 Mo O1 -97.4(6) 2_655 .
O3 Rb2 Mo O1 -51.4(5) 8_665 .
O3 Rb2 Mo O1 53.4(5) 7_655 .
O4 Rb2 Mo O1 94.3(6) 7_655 .
O4 Rb2 Mo O1 -103.3(6) 8_665 .
O1 Rb2 Mo O1 0.7(8) 2_655 .
O6 Rb2 Mo O1 -142.5(6) . .
O6 Rb2 Mo O1 102.9(7) 2_655 .
Mo Rb2 Mo O1 -77.6(5) 8_665 .
Mo Rb2 Mo O1 78.8(5) 7_655 .
O5 Rb2 Mo O2 -174.2(4) . .
O5 Rb2 Mo O2 -20.6(4) 2_655 .
O3 Rb2 Mo O2 25.4(4) 8_665 .
O3 Rb2 Mo O2 130.1(4) 7_655 .
O4 Rb2 Mo O2 171.1(4) 7_655 .
O4 Rb2 Mo O2 -26.5(4) 8_665 .
O1 Rb2 Mo O2 76.8(6) . .
O1 Rb2 Mo O2 77.5(5) 2_655 .
O6 Rb2 Mo O2 -65.7(5) . .
O6 Rb2 Mo O2 179.7(6) 2_655 .
Mo Rb2 Mo O2 -0.8(4) 8_665 .
Mo Rb2 Mo O2 155.6(4) 7_655 .
O5 Rb2 Mo O4 -16.7(3) . .
O5 Rb2 Mo O4 136.9(4) 2_655 .
O3 Rb2 Mo O4 -177.1(3) 8_665 .
O3 Rb2 Mo O4 -72.3(3) 7_655 .
O4 Rb2 Mo O4 -31.36(18) 7_655 .
O4 Rb2 Mo O4 131.1(4) 8_665 .
O1 Rb2 Mo O4 -125.7(6) . .
O1 Rb2 Mo O4 -125.0(4) 2_655 .
O6 Rb2 Mo O4 91.8(4) . .
O6 Rb2 Mo O4 -22.8(6) 2_655 .
Mo Rb2 Mo O4 156.7(3) 8_665 .
Mo Rb2 Mo O4 -46.9(3) 7_655 .
O5 Rb2 Mo O6 -108.5(4) . .
O5 Rb2 Mo O6 45.1(4) 2_655 .
O3 Rb2 Mo O6 91.1(4) 8_665 .
O3 Rb2 Mo O6 -164.2(4) 7_655 .
O4 Rb2 Mo O6 -123.2(4) 7_655 .
O4 Rb2 Mo O6 39.2(4) 8_665 .
O1 Rb2 Mo O6 142.5(6) . .
O1 Rb2 Mo O6 143.2(4) 2_655 .
O6 Rb2 Mo O6 -114.6(8) 2_655 .
Mo Rb2 Mo O6 64.9(3) 8_665 .
Mo Rb2 Mo O6 -138.7(3) 7_655 .
O5 Rb2 Mo O5 -70.7(4) . 7_665
O5 Rb2 Mo O5 82.9(4) 2_655 7_665
O3 Rb2 Mo O5 128.9(4) 8_665 7_665
O3 Rb2 Mo O5 -126.3(4) 7_655 7_665
O4 Rb2 Mo O5 -85.4(4) 7_655 7_665
O4 Rb2 Mo O5 77.1(4) 8_665 7_665
O1 Rb2 Mo O5 -179.7(6) . 7_665
O1 Rb2 Mo O5 -179.0(4) 2_655 7_665
O6 Rb2 Mo O5 37.8(4) . 7_665
O6 Rb2 Mo O5 -76.8(6) 2_655 7_665
Mo Rb2 Mo O5 102.7(3) 8_665 7_665
Mo Rb2 Mo O5 -100.9(3) 7_655 7_665
O5 Rb2 Mo Rb2 -4.6(2) . 7_665
O5 Rb2 Mo Rb2 148.9(2) 2_655 7_665
O3 Rb2 Mo Rb2 -165.06(18) 8_665 7_665
O3 Rb2 Mo Rb2 -60.3(2) 7_655 7_665
O4 Rb2 Mo Rb2 -19.3(2) 7_655 7_665
O4 Rb2 Mo Rb2 143.1(2) 8_665 7_665
O1 Rb2 Mo Rb2 -113.7(5) . 7_665
O1 Rb2 Mo Rb2 -113.0(3) 2_655 7_665
O6 Rb2 Mo Rb2 103.9(3) . 7_665
O6 Rb2 Mo Rb2 -10.8(6) 2_655 7_665
Mo Rb2 Mo Rb2 168.76(4) 8_665 7_665
Mo Rb2 Mo Rb2 -34.83(12) 7_655 7_665
O5 Rb2 Mo Rb1 67.0(2) . .
O5 Rb2 Mo Rb1 -139.5(2) 2_655 .
O3 Rb2 Mo Rb1 -93.45(19) 8_665 .
O3 Rb2 Mo Rb1 11.31(19) 7_655 .
O4 Rb2 Mo Rb1 52.3(2) 7_655 .
O4 Rb2 Mo Rb1 -145.3(2) 8_665 .
O1 Rb2 Mo Rb1 -42.1(5) . .
O1 Rb2 Mo Rb1 -41.3(3) 2_655 .
O6 Rb2 Mo Rb1 175.5(3) . .
O6 Rb2 Mo Rb1 60.9(5) 2_655 .
Mo Rb2 Mo Rb1 -119.63(6) 8_665 .
Mo Rb2 Mo Rb1 36.78(5) 7_655 .
O5 Rb2 Mo Rb1 132.3(2) . 7_665
O5 Rb2 Mo Rb1 -74.2(2) 2_655 7_665
O3 Rb2 Mo Rb1 -28.2(2) 8_665 7_665
O3 Rb2 Mo Rb1 76.6(2) 7_655 7_665
O4 Rb2 Mo Rb1 117.6(2) 7_655 7_665
O4 Rb2 Mo Rb1 -80.0(2) 8_665 7_665
O1 Rb2 Mo Rb1 23.2(5) . 7_665
O1 Rb2 Mo Rb1 23.9(3) 2_655 7_665
O6 Rb2 Mo Rb1 -119.2(3) . 7_665
O6 Rb2 Mo Rb1 126.1(5) 2_655 7_665
Mo Rb2 Mo Rb1 -54.34(11) 8_665 7_665
Mo Rb2 Mo Rb1 102.07(8) 7_655 7_665
O5 Rb2 Mo Rb1 151.1(2) . 3_556
O5 Rb2 Mo Rb1 -55.3(2) 2_655 3_556
O3 Rb2 Mo Rb1 -9.33(19) 8_665 3_556
O3 Rb2 Mo Rb1 95.44(19) 7_655 3_556
O4 Rb2 Mo Rb1 136.4(2) 7_655 3_556
O4 Rb2 Mo Rb1 -61.2(2) 8_665 3_556
O1 Rb2 Mo Rb1 42.1(5) . 3_556
O1 Rb2 Mo Rb1 42.8(3) 2_655 3_556
O6 Rb2 Mo Rb1 -100.4(3) . 3_556
O6 Rb2 Mo Rb1 145.0(5) 2_655 3_556
Mo Rb2 Mo Rb1 -35.51(5) 8_665 3_556
Mo Rb2 Mo Rb1 120.90(6) 7_655 3_556
O5 Rb2 P1 O5 133.4(7) 2_655 .
O3 Rb2 P1 O5 -131.4(6) 8_665 .
O3 Rb2 P1 O5 -46.4(6) 7_655 .
O4 Rb2 P1 O5 11.9(6) 7_655 .
O4 Rb2 P1 O5 175.4(6) 8_665 .
O1 Rb2 P1 O5 -121.7(6) . .
O1 Rb2 P1 O5 -22.7(6) 2_655 .
O6 Rb2 P1 O5 -179.1(6) . .
O6 Rb2 P1 O5 31.3(6) 2_655 .
Mo Rb2 P1 O5 -170.0(6) 8_665 .
Mo Rb2 P1 O5 -20.3(6) 7_655 .
O5 Rb2 P1 O6 39.5(9) . 8_565
O5 Rb2 P1 O6 172.8(8) 2_655 8_565
O3 Rb2 P1 O6 -92.0(8) 8_665 8_565
O3 Rb2 P1 O6 -6.9(7) 7_655 8_565
O4 Rb2 P1 O6 51.4(7) 7_655 8_565
O4 Rb2 P1 O6 -145.2(7) 8_665 8_565
O1 Rb2 P1 O6 -82.3(7) . 8_565
O1 Rb2 P1 O6 16.7(8) 2_655 8_565
O6 Rb2 P1 O6 -139.6(8) . 8_565
O6 Rb2 P1 O6 70.8(7) 2_655 8_565
Mo Rb2 P1 O6 -130.5(7) 8_665 8_565
Mo Rb2 P1 O6 19.1(7) 7_655 8_565
O5 Rb2 P1 O4 148.4(7) . .
O5 Rb2 P1 O4 -78.3(5) 2_655 .
O3 Rb2 P1 O4 17.0(5) 8_665 .
O3 Rb2 P1 O4 102.0(4) 7_655 .
O4 Rb2 P1 O4 160.3(5) 7_655 .
O4 Rb2 P1 O4 -36.3(2) 8_665 .
O1 Rb2 P1 O4 26.6(4) . .
O1 Rb2 P1 O4 125.6(5) 2_655 .
O6 Rb2 P1 O4 -30.7(4) . .
O6 Rb2 P1 O4 179.7(4) 2_655 .
Mo Rb2 P1 O4 -21.6(4) 8_665 .
Mo Rb2 P1 O4 128.0(4) 7_655 .
O5 Rb2 P1 C1 -104.7(8) . .
O5 Rb2 P1 C1 28.7(6) 2_655 .
O3 Rb2 P1 C1 123.9(5) 8_665 .
O3 Rb2 P1 C1 -151.0(5) 7_655 .
O4 Rb2 P1 C1 -92.8(5) 7_655 .
O4 Rb2 P1 C1 70.7(5) 8_665 .
O1 Rb2 P1 C1 133.6(5) . .
O1 Rb2 P1 C1 -127.4(5) 2_655 .
O6 Rb2 P1 C1 76.2(5) . .
O6 Rb2 P1 C1 -73.3(5) 2_655 .
Mo Rb2 P1 C1 85.3(5) 8_665 .
Mo Rb2 P1 C1 -125.0(5) 7_655 .
O5 Rb2 P1 Rb2 134.8(6) . 7_665
O5 Rb2 P1 Rb2 -91.8(4) 2_655 7_665
O3 Rb2 P1 Rb2 3.4(3) 8_665 7_665
O3 Rb2 P1 Rb2 88.4(2) 7_655 7_665
O4 Rb2 P1 Rb2 146.7(2) 7_655 7_665
O4 Rb2 P1 Rb2 -49.8(2) 8_665 7_665
O1 Rb2 P1 Rb2 13.1(2) . 7_665
O1 Rb2 P1 Rb2 112.1(3) 2_655 7_665
O6 Rb2 P1 Rb2 -44.3(2) . 7_665
O6 Rb2 P1 Rb2 166.14(18) 2_655 7_665
Mo Rb2 P1 Rb2 -35.2(2) 8_665 7_665
Mo Rb2 P1 Rb2 114.50(13) 7_655 7_665
O3 Mo O1 Rb1 22.8(5) . .
O2 Mo O1 Rb1 122.5(4) . .
O4 Mo O1 Rb1 -71.3(4) . .
O6 Mo O1 Rb1 -152.3(4) . .
O5 Mo O1 Rb1 -121(3) 7_665 .
Rb2 Mo O1 Rb1 -22.8(6) 7_665 .
Rb1 Mo O1 Rb1 70.3(3) 7_665 .
Rb1 Mo O1 Rb1 117.8(5) 3_556 .
Rb2 Mo O1 Rb1 -122.8(6) . .
O3 Mo O1 Rb2 145.6(5) . .
O2 Mo O1 Rb2 -114.7(5) . .
O4 Mo O1 Rb2 51.4(5) . .
O6 Mo O1 Rb2 -29.5(4) . .
O5 Mo O1 Rb2 1(3) 7_665 .
Rb2 Mo O1 Rb2 99.9(4) 7_665 .
Rb1 Mo O1 Rb2 122.8(6) . .
Rb1 Mo O1 Rb2 -166.9(3) 7_665 .
Rb1 Mo O1 Rb2 -119.4(6) 3_556 .
O3 Mo O1 Rb1 -95.0(5) . 3_556
O2 Mo O1 Rb1 4.7(5) . 3_556
O4 Mo O1 Rb1 170.8(4) . 3_556
O6 Mo O1 Rb1 89.9(4) . 3_556
O5 Mo O1 Rb1 121(3) 7_665 3_556
Rb2 Mo O1 Rb1 -140.7(2) 7_665 3_556
Rb1 Mo O1 Rb1 -117.8(5) . 3_556
Rb1 Mo O1 Rb1 -47.5(4) 7_665 3_556
Rb2 Mo O1 Rb1 119.4(6) . 3_556
O1 Rb1 O1 Mo -118.7(3) 6_556 .
O3 Rb1 O1 Mo 129.7(5) 7_655 .
O3 Rb1 O1 Mo -178.9(4) 4_546 .
O3 Rb1 O1 Mo -69.2(4) 6_556 .
O3 Rb1 O1 Mo -15.8(3) . .
O1 Rb1 O1 Mo 33.5(4) 8_565 .
O1 Rb1 O1 Mo -35.6(7) 3_456 .
O2 Rb1 O1 Mo 86.8(4) 7_655 .
O2 Rb1 O1 Mo 174.2(4) 3_456 .
Mo Rb1 O1 Mo -95.5(4) 6_556 .
O1 Rb1 O1 Rb2 115.4(3) 6_556 .
O3 Rb1 O1 Rb2 3.8(3) 7_655 .
O3 Rb1 O1 Rb2 55.3(4) 4_546 .
O3 Rb1 O1 Rb2 165.0(3) 6_556 .
O3 Rb1 O1 Rb2 -141.6(5) . .
O1 Rb1 O1 Rb2 -92.4(2) 8_565 .
O1 Rb1 O1 Rb2 -161.5(4) 3_456 .
O2 Rb1 O1 Rb2 -39.0(3) 7_655 .
O2 Rb1 O1 Rb2 48.3(7) 3_456 .
Mo Rb1 O1 Rb2 138.6(3) 6_556 .
Mo Rb1 O1 Rb2 -125.8(6) . .
O1 Rb1 O1 Rb1 -3.7(4) 6_556 3_556
O3 Rb1 O1 Rb1 -115.3(4) 7_655 3_556
O3 Rb1 O1 Rb1 -63.8(4) 4_546 3_556
O3 Rb1 O1 Rb1 45.9(3) 6_556 3_556
O3 Rb1 O1 Rb1 99.3(4) . 3_556
O1 Rb1 O1 Rb1 148.5(4) 8_565 3_556
O1 Rb1 O1 Rb1 79.4(6) 3_456 3_556
O2 Rb1 O1 Rb1 -158.2(3) 7_655 3_556
O2 Rb1 O1 Rb1 -70.8(7) 3_456 3_556
Mo Rb1 O1 Rb1 19.5(3) 6_556 3_556
Mo Rb1 O1 Rb1 115.0(6) . 3_556
O5 Rb2 O1 Mo -63.7(5) . .
O5 Rb2 O1 Mo 95.0(5) 2_655 .
O3 Rb2 O1 Mo 125.5(5) 8_665 .
O3 Rb2 O1 Mo -121.2(6) 7_655 .
O4 Rb2 O1 Mo -96.4(5) 7_655 .
O4 Rb2 O1 Mo 69.3(5) 8_665 .
O1 Rb2 O1 Mo -179.5(6) 2_655 .
O6 Rb2 O1 Mo 24.4(4) . .
O6 Rb2 O1 Mo -132.3(5) 2_655 .
Mo Rb2 O1 Mo 101.0(5) 8_665 .
Mo Rb2 O1 Mo -99.2(5) 7_655 .
O5 Rb2 O1 Rb1 53.6(3) . .
O5 Rb2 O1 Rb1 -147.7(3) 2_655 .
O3 Rb2 O1 Rb1 -117.2(4) 8_665 .
O3 Rb2 O1 Rb1 -3.9(3) 7_655 .
O4 Rb2 O1 Rb1 21.0(4) 7_655 .
O4 Rb2 O1 Rb1 -173.3(4) 8_665 .
O1 Rb2 O1 Rb1 -62.1(2) 2_655 .
O6 Rb2 O1 Rb1 141.7(5) . .
O6 Rb2 O1 Rb1 -14.9(8) 2_655 .
Mo Rb2 O1 Rb1 -141.6(3) 8_665 .
Mo Rb2 O1 Rb1 18.1(3) 7_655 .
O5 Rb2 O1 Rb1 175.9(3) . 3_556
O5 Rb2 O1 Rb1 -25.4(4) 2_655 3_556
O3 Rb2 O1 Rb1 5.2(3) 8_665 3_556
O3 Rb2 O1 Rb1 118.4(3) 7_655 3_556
O4 Rb2 O1 Rb1 143.3(3) 7_655 3_556
O4 Rb2 O1 Rb1 -51.0(3) 8_665 3_556
O1 Rb2 O1 Rb1 60.2(2) 2_655 3_556
O6 Rb2 O1 Rb1 -95.9(4) . 3_556
O6 Rb2 O1 Rb1 107.4(6) 2_655 3_556
Mo Rb2 O1 Rb1 -19.3(2) 8_665 3_556
Mo Rb2 O1 Rb1 140.5(3) 7_655 3_556
O3 Mo O2 Mo -133.0(3) . 2_665
O1 Mo O2 Mo 125.1(3) . 2_665
O4 Mo O2 Mo -15.0(8) . 2_665
O6 Mo O2 Mo 36.9(2) . 2_665
O5 Mo O2 Mo -46.6(3) 7_665 2_665
Rb2 Mo O2 Mo -85.4(2) 7_665 2_665
Rb1 Mo O2 Mo 175.14(7) . 2_665
Rb1 Mo O2 Mo -129.7(2) 7_665 2_665
Rb1 Mo O2 Mo 129.5(2) 3_556 2_665
Rb2 Mo O2 Mo 84.55(16) . 2_665
O3 Mo O2 Rb1 -3.3(4) . 7_665
O1 Mo O2 Rb1 -105.2(4) . 7_665
O4 Mo O2 Rb1 114.7(9) . 7_665
O6 Mo O2 Rb1 166.6(3) . 7_665
O5 Mo O2 Rb1 83.1(3) 7_665 7_665
Rb2 Mo O2 Rb1 44.3(4) 7_665 7_665
Rb1 Mo O2 Rb1 -55.2(2) . 7_665
Rb1 Mo O2 Rb1 -100.8(4) 3_556 7_665
Rb2 Mo O2 Rb1 -145.75(9) . 7_665
O3 Mo O2 Rb1 97.5(4) . 3_556
O1 Mo O2 Rb1 -4.5(4) . 3_556
O4 Mo O2 Rb1 -144.5(8) . 3_556
O6 Mo O2 Rb1 -92.6(3) . 3_556
O5 Mo O2 Rb1 -176.2(3) 7_665 3_556
Rb2 Mo O2 Rb1 145.02(7) 7_665 3_556
Rb1 Mo O2 Rb1 45.6(3) . 3_556
Rb1 Mo O2 Rb1 100.8(4) 7_665 3_556
Rb2 Mo O2 Rb1 -45.0(4) . 3_556
O1 Mo O3 Rb2 -134.8(4) . 7_665
O2 Mo O3 Rb2 124.9(4) . 7_665
O4 Mo O3 Rb2 -36.1(4) . 7_665
O6 Mo O3 Rb2 17(3) . 7_665
O5 Mo O3 Rb2 39.8(4) 7_665 7_665
Rb1 Mo O3 Rb2 -112.6(5) . 7_665
Rb1 Mo O3 Rb2 121.3(5) 7_665 7_665
Rb1 Mo O3 Rb2 176.5(2) 3_556 7_665
Rb2 Mo O3 Rb2 -104.5(4) . 7_665
O1 Mo O3 Rb1 103.9(5) . 7_665
O2 Mo O3 Rb1 3.6(5) . 7_665
O4 Mo O3 Rb1 -157.4(4) . 7_665
O6 Mo O3 Rb1 -104(2) . 7_665
O5 Mo O3 Rb1 -81.5(4) 7_665 7_665
Rb2 Mo O3 Rb1 -121.3(5) 7_665 7_665
Rb1 Mo O3 Rb1 126.1(5) . 7_665
Rb1 Mo O3 Rb1 55.2(4) 3_556 7_665
Rb2 Mo O3 Rb1 134.2(3) . 7_665
O1 Mo O3 Rb1 -22.2(5) . .
O2 Mo O3 Rb1 -122.6(4) . .
O4 Mo O3 Rb1 76.5(4) . .
O6 Mo O3 Rb1 130(2) . .
O5 Mo O3 Rb1 152.4(4) 7_665 .
Rb2 Mo O3 Rb1 112.6(5) 7_665 .
Rb1 Mo O3 Rb1 -126.1(5) 7_665 .
Rb1 Mo O3 Rb1 -71.0(3) 3_556 .
Rb2 Mo O3 Rb1 8.0(5) . .
O1 Rb1 O3 Mo 81.7(4) 6_556 .
O1 Rb1 O3 Mo 15.8(3) . .
O3 Rb1 O3 Mo -17.9(4) 7_655 .
O3 Rb1 O3 Mo 48.0(6) 4_546 .
O3 Rb1 O3 Mo 128.0(3) 6_556 .
O1 Rb1 O3 Mo -113.6(4) 8_565 .
O1 Rb1 O3 Mo -173.3(4) 3_456 .
O2 Rb1 O3 Mo -72.9(4) 7_655 .
O2 Rb1 O3 Mo -175.4(4) 3_456 .
Mo Rb1 O3 Mo 106.9(4) 6_556 .
O1 Rb1 O3 Rb2 -169.9(3) 6_556 7_665
O1 Rb1 O3 Rb2 124.1(4) . 7_665
O3 Rb1 O3 Rb2 90.45(17) 7_655 7_665
O3 Rb1 O3 Rb2 156.4(3) 4_546 7_665
O3 Rb1 O3 Rb2 -123.6(2) 6_556 7_665
O1 Rb1 O3 Rb2 -5.3(3) 8_565 7_665
O1 Rb1 O3 Rb2 -65.0(3) 3_456 7_665
O2 Rb1 O3 Rb2 35.4(3) 7_655 7_665
O2 Rb1 O3 Rb2 -67.0(7) 3_456 7_665
Mo Rb1 O3 Rb2 -144.7(3) 6_556 7_665
Mo Rb1 O3 Rb2 108.4(5) . 7_665
O1 Rb1 O3 Rb1 -37.7(4) 6_556 7_665
O1 Rb1 O3 Rb1 -103.6(5) . 7_665
O3 Rb1 O3 Rb1 -137.3(5) 7_655 7_665
O3 Rb1 O3 Rb1 -71.3(6) 4_546 7_665
O3 Rb1 O3 Rb1 8.6(4) 6_556 7_665
O1 Rb1 O3 Rb1 127.0(4) 8_565 7_665
O1 Rb1 O3 Rb1 67.3(4) 3_456 7_665
O2 Rb1 O3 Rb1 167.7(3) 7_655 7_665
O2 Rb1 O3 Rb1 65.3(8) 3_456 7_665
Mo Rb1 O3 Rb1 -12.4(3) 6_556 7_665
Mo Rb1 O3 Rb1 -119.4(6) . 7_665
O5 P1 O4 Mo -2.0(17) . .
O6 P1 O4 Mo 124.9(14) 8_565 .
C1 P1 O4 Mo -122.0(14) . .
Rb2 P1 O4 Mo 143.7(17) 7_665 .
Rb2 P1 O4 Mo -22.4(14) . .
O5 P1 O4 Rb2 -145.7(5) . 7_665
O6 P1 O4 Rb2 -18.8(6) 8_565 7_665
C1 P1 O4 Rb2 94.3(6) . 7_665
Rb2 P1 O4 Rb2 -166.1(4) . 7_665
O3 Mo O4 P1 -111.4(15) . .
O1 Mo O4 P1 -10.5(16) . .
O2 Mo O4 P1 129.7(12) . .
O6 Mo O4 P1 77.1(15) . .
O5 Mo O4 P1 162.3(16) 7_665 .
Rb2 Mo O4 P1 -145.5(16) 7_665 .
Rb1 Mo O4 P1 -59.1(15) . .
Rb1 Mo O4 P1 -134.4(13) 7_665 .
Rb1 Mo O4 P1 1.4(19) 3_556 .
Rb2 Mo O4 P1 22.3(14) . .
O3 Mo O4 Rb2 34.1(4) . 7_665
O1 Mo O4 Rb2 135.0(4) . 7_665
O2 Mo O4 Rb2 -84.8(8) . 7_665
O6 Mo O4 Rb2 -137.4(3) . 7_665
O5 Mo O4 Rb2 -52.2(3) 7_665 7_665
Rb1 Mo O4 Rb2 86.3(2) . 7_665
Rb1 Mo O4 Rb2 11.1(5) 7_665 7_665
Rb1 Mo O4 Rb2 146.9(3) 3_556 7_665
Rb2 Mo O4 Rb2 167.8(3) . 7_665
O6 P1 O5 Mo -19.7(10) 8_565 7_655
O4 P1 O5 Mo 104.5(8) . 7_655
C1 P1 O5 Mo -135.6(8) . 7_655
Rb2 P1 O5 Mo 54.2(12) 7_665 7_655
Rb2 P1 O5 Mo 138.3(11) . 7_655
O6 P1 O5 Rb2 -157.9(5) 8_565 .
O4 P1 O5 Rb2 -33.8(7) . .
C1 P1 O5 Rb2 86.1(7) . .
Rb2 P1 O5 Rb2 -84.1(8) 7_665 .
O5 Rb2 O5 P1 -76.7(5) 2_655 .
O3 Rb2 O5 P1 68.9(8) 8_665 .
O3 Rb2 O5 P1 125.6(7) 7_655 .
O4 Rb2 O5 P1 -165.8(7) 7_655 .
O4 Rb2 O5 P1 -5.4(7) 8_665 .
O1 Rb2 O5 P1 52.6(6) . .
O1 Rb2 O5 P1 162.2(5) 2_655 .
O6 Rb2 O5 P1 0.8(5) . .
O6 Rb2 O5 P1 -150.8(6) 2_655 .
Mo Rb2 O5 P1 16.0(9) 8_665 .
Mo Rb2 O5 P1 151.8(8) 7_655 .
O5 Rb2 O5 Mo 131.5(3) 2_655 7_655
O3 Rb2 O5 Mo -82.9(5) 8_665 7_655
O3 Rb2 O5 Mo -26.3(3) 7_655 7_655
O4 Rb2 O5 Mo 42.4(3) 7_655 7_655
O4 Rb2 O5 Mo -157.2(3) 8_665 7_655
O1 Rb2 O5 Mo -99.3(3) . 7_655
O1 Rb2 O5 Mo 10.4(4) 2_655 7_655
O6 Rb2 O5 Mo -151.1(3) . 7_655
O6 Rb2 O5 Mo 57.3(3) 2_655 7_655
Mo Rb2 O5 Mo -135.9(3) 8_665 7_655
O3 Mo O6 P1 129(2) . 8_665
O1 Mo O6 P1 -78.3(8) . 8_665
O2 Mo O6 P1 20.5(8) . 8_665
O4 Mo O6 P1 -176.6(8) . 8_665
O5 Mo O6 P1 106.5(8) 7_665 8_665
Rb2 Mo O6 P1 144.4(7) 7_665 8_665
Rb1 Mo O6 P1 -108.1(7) . 8_665
Rb1 Mo O6 P1 35.4(10) 7_665 8_665
Rb1 Mo O6 P1 -30.4(8) 3_556 8_665
Rb2 Mo O6 P1 -102.0(8) . 8_665
O3 Mo O6 Rb2 -129(2) . .
O1 Mo O6 Rb2 23.7(4) . .
O2 Mo O6 Rb2 122.5(3) . .
O4 Mo O6 Rb2 -74.6(3) . .
O5 Mo O6 Rb2 -151.5(3) 7_665 .
Rb2 Mo O6 Rb2 -113.64(18) 7_665 .
Rb1 Mo O6 Rb2 -6.1(4) . .
Rb1 Mo O6 Rb2 137.37(18) 7_665 .
Rb1 Mo O6 Rb2 71.59(18) 3_556 .
O5 Rb2 O6 P1 -161.9(4) . 8_665
O5 Rb2 O6 P1 -5.5(4) 2_655 8_665
O3 Rb2 O6 P1 48.6(4) 8_665 8_665
O3 Rb2 O6 P1 152.6(4) 7_655 8_665
O4 Rb2 O6 P1 -148.3(4) 7_655 8_665
O4 Rb2 O6 P1 10.9(3) 8_665 8_665
O1 Rb2 O6 P1 118.9(5) . 8_665
O1 Rb2 O6 P1 58.8(8) 2_655 8_665
O6 Rb2 O6 P1 -81.7(4) 2_655 8_665
Mo Rb2 O6 P1 24.9(3) 8_665 8_665
Mo Rb2 O6 P1 -179.4(3) 7_655 8_665
O5 Rb2 O6 Mo 62.1(3) . .
O5 Rb2 O6 Mo -141.5(3) 2_655 .
O3 Rb2 O6 Mo -87.4(3) 8_665 .
O3 Rb2 O6 Mo 16.6(4) 7_655 .
O4 Rb2 O6 Mo 75.7(4) 7_655 .
O4 Rb2 O6 Mo -125.1(4) 8_665 .
O1 Rb2 O6 Mo -17.1(3) . .
O1 Rb2 O6 Mo -77.2(7) 2_655 .
O6 Rb2 O6 Mo 142.3(3) 2_655 .
Mo Rb2 O6 Mo -111.1(3) 8_665 .
Mo Rb2 O6 Mo 44.6(3) 7_655 .
O5 P1 C1 C2A -149.8(18) . .
O6 P1 C1 C2A 88.2(19) 8_565 .
O4 P1 C1 C2A -27.8(19) . .
Rb2 P1 C1 C2A 24.5(19) 7_665 .
Rb2 P1 C1 C2A -110.9(18) . .
O5 P1 C1 C2B -59(3) . .
O6 P1 C1 C2B 179(3) 8_565 .
O4 P1 C1 C2B 63(3) . .
Rb2 P1 C1 C2B 115(3) 7_665 .
Rb2 P1 C1 C2B -20(3) . .
O5 P1 C1 C2C -76(5) . .
O6 P1 C1 C2C 163(5) 8_565 .
O4 P1 C1 C2C 46(5) . .
Rb2 P1 C1 C2C 99(5) 7_665 .
Rb2 P1 C1 C2C -37(5) . .
O5 P1 C1 C3B 128(3) . .
O6 P1 C1 C3B 6(3) 8_565 .
O4 P1 C1 C3B -110(3) . .
Rb2 P1 C1 C3B -58(3) 7_665 .
Rb2 P1 C1 C3B 167(3) . .
O5 P1 C1 C3C 102(3) . .
O6 P1 C1 C3C -20(4) 8_565 .
O4 P1 C1 C3C -136(3) . .
Rb2 P1 C1 C3C -84(3) 7_665 .
Rb2 P1 C1 C3C 141(3) . .
O5 P1 C1 C3A 21.0(18) . .
O6 P1 C1 C3A -101.0(17) 8_565 .
O4 P1 C1 C3A 143.0(17) . .
Rb2 P1 C1 C3A -164.7(16) 7_665 .
Rb2 P1 C1 C3A 59.9(17) . .
C2B C1 C2A C2A 67(3) . 6
C2C C1 C2A C2A 67(5) . 6
C3B C1 C2A C2A -66(3) . 6
C3C C1 C2A C2A -55(3) . 6
C3A C1 C2A C2A 15(2) . 6
P1 C1 C2A C2A -173.9(6) . 6
C2A C1 C3A C3A -15(2) . 6
C2B C1 C3A C3A -69(3) . 6
C2C C1 C3A C3A -58(4) . 6
C3B C1 C3A C3A 52(3) . 6
C3C C1 C3A C3A 67(4) . 6
P1 C1 C3A C3A 173.3(5) . 6
C2A C1 C2B C2B -63.5(18) . 6
C2C C1 C2B C2B -63(27) . 6
C3B C1 C2B C2B -12(4) . 6
C3C C1 C2B C2B 16(5) . 6
C3A C1 C2B C2B 66(2) . 6
P1 C1 C2B C2B 175.3(7) . 6
C2A C1 C3B C3B 65(2) . 6
C2B C1 C3B C3B 13(4) . 6
C2C C1 C3B C3B 24(5) . 6
C3C C1 C3B C3B -88(12) . 6
C3A C1 C3B C3B -52(2) . 6
P1 C1 C3B C3B -174.5(5) . 6
C2A C1 C2C C2C -72(3) . 6
C2B C1 C2C C2C 109(28) . 6
C3B C1 C2C C2C -25(4) . 6
C3C C1 C2C C2C 0(5) . 6
C3A C1 C2C C2C 61(3) . 6
P1 C1 C2C C2C 177.0(9) . 6
C2A C1 C3C C3C 53(2) . 6
C2B C1 C3C C3C -16(4) . 6
C2C C1 C3C C3C 0(5) . 6
C3B C1 C3C C3C 78(11) . 6
C3A C1 C3C C3C -64(2) . 6
P1 C1 C3C C3C -177.5(6) . 6
